data_4500616
loop_
_publ_author_name
'Kennedy, Alan R.'
'Morrison, Catriona A.'
'Briggs, Naomi E. B.'
'Arbuckle, William'

_publ_section_title
;
 Density and Stability Differences Between Enantiopure and Racemic Salts:
 Construction and Structural Analysis of a Systematic Series of
 Crystalline Salt Forms of Methylephedrine
;
_journal_issue 5
_journal_name_full 'Crystal Growth &amp; Design'
_journal_page_first 1821
_journal_paper_doi 10.1021/cg200030s
_journal_volume 11
_journal_year 2011
_chemical_absolute_configuration syn
_chemical_formula_sum 'C18 H22 N2 O5'
_chemical_formula_weight 346.38
_chemical_name_systematic
;
 ?
;
_space_group_IT_number 4
_symmetry_cell_setting monoclinic
_symmetry_space_group_name_Hall 'P 2yb'
_symmetry_space_group_name_H-M 'P 1 21 1'
_atom_sites_solution_hydrogens geom
_atom_sites_solution_primary direct
_atom_sites_solution_secondary difmap
_audit_creation_method SHELXL-97
_cell_angle_alpha 90.00
_cell_angle_beta 94.839(3)
_cell_angle_gamma 90.00
_cell_formula_units_Z 4
_cell_length_a 5.8311(2)
_cell_length_b 12.9695(4)
_cell_length_c 23.5520(9)
_cell_measurement_reflns_used 8119
_cell_measurement_temperature 123(2)
_cell_measurement_theta_max 29.1258
_cell_measurement_theta_min 3.0349
_cell_volume 1774.81(11)
_computing_structure_refinement 'SHELXL-97 (Sheldrick, 1997)'
_diffrn_ambient_temperature 123(2)
_diffrn_measured_fraction_theta_full 0.999
_diffrn_measured_fraction_theta_max 0.999
_diffrn_measurement_device_type 'Oxford Diffraction Xcalibur E'
_diffrn_measurement_method 'omega scans'
_diffrn_radiation_monochromator graphite
_diffrn_radiation_source 'fine-focus sealed tube'
_diffrn_radiation_type MoK\a
_diffrn_radiation_wavelength 0.71073
_diffrn_reflns_av_R_equivalents 0.0356
_diffrn_reflns_av_sigmaI/netI 0.0590
_diffrn_reflns_limit_h_max 7
_diffrn_reflns_limit_h_min -7
_diffrn_reflns_limit_k_max 16
_diffrn_reflns_limit_k_min -16
_diffrn_reflns_limit_l_max 30
_diffrn_reflns_limit_l_min -30
_diffrn_reflns_number 19541
_diffrn_reflns_theta_full 27.00
_diffrn_reflns_theta_max 27.00
_diffrn_reflns_theta_min 3.04
_exptl_absorpt_coefficient_mu 0.095
_exptl_absorpt_correction_T_max 1.00000
_exptl_absorpt_correction_T_min 0.88477
_exptl_absorpt_correction_type multi-scan
_exptl_absorpt_process_details
;
CrysAlisPro, Oxford Diffraction Ltd.,
Version 1.171.33.55 (release 05-01-2010 CrysAlis171 .NET)
(compiled Jan  5 2010,16:28:46)
Empirical absorption correction using spherical harmonics,
 implemented in SCALE3 ABSPACK scaling algorithm.
;
_exptl_crystal_colour colourless
_exptl_crystal_density_diffrn 1.296
_exptl_crystal_density_method 'not measured'
_exptl_crystal_description lath
_exptl_crystal_F_000 736
_exptl_crystal_size_max 0.3
_exptl_crystal_size_mid 0.11
_exptl_crystal_size_min 0.08
_refine_diff_density_max 0.200
_refine_diff_density_min -0.155
_refine_diff_density_rms 0.032
_refine_ls_abs_structure_details 'Flack H D (1983), Acta Cryst. A39, 876-881'
_refine_ls_abs_structure_Flack 0.0(6)
_refine_ls_extinction_coef 0.0032(4)
_refine_ls_extinction_expression Fc^*^=kFc[1+0.001xFc^2^\l^3^/sin(2\q)]^-1/4^
_refine_ls_extinction_method SHELXL
_refine_ls_goodness_of_fit_ref 0.908
_refine_ls_hydrogen_treatment mixed
_refine_ls_matrix_type full
_refine_ls_number_parameters 473
_refine_ls_number_reflns 7760
_refine_ls_number_restraints 2
_refine_ls_restrained_S_all 0.909
_refine_ls_R_factor_all 0.0564
_refine_ls_R_factor_gt 0.0373
_refine_ls_shift/su_max 0.000
_refine_ls_shift/su_mean 0.000
_refine_ls_structure_factor_coef Fsqd
_refine_ls_weighting_details 'calc w=1/[\s^2^(Fo^2^)+(0.0273P)^2^+0.0000P] where P=(Fo^2^+2Fc^2^)/3'
_refine_ls_weighting_scheme calc
_refine_ls_wR_factor_gt 0.0591
_refine_ls_wR_factor_ref 0.0625
_reflns_number_gt 5933
_reflns_number_total 7760
_reflns_threshold_expression I>2/s(I)
_cod_data_source_file cg200030s_si_001.cif
_cod_data_source_block mepd4nb
_cod_depositor_comments
;
The following automatic conversions were performed:

'_symmetry_cell_setting' value 'Monoclinic' changed to 'monoclinic'
according to /home/saulius/struct/CIF-dictionaries/cif_core.dic
dictionary named 'cif_core.dic' version 2.4.1 from 2010-06-29.

Automatic conversion script
Id: cif_fix_values 1715 2011-07-08 13:25:40Z adriana 
;
_cod_original_sg_symbol_H-M P21
_cod_database_code 4500616

loop_
_symmetry_equiv_pos_as_xyz
'x, y, z'
'-x, y+1/2, -z'

loop_
_atom_site_label
_atom_site_type_symbol
_atom_site_fract_x
_atom_site_fract_y
_atom_site_fract_z
_atom_site_U_iso_or_equiv
_atom_site_adp_type
_atom_site_occupancy
_atom_site_symmetry_multiplicity
_atom_site_calc_flag
_atom_site_refinement_flags
O1 O -0.17461(19) 0.07693(10) 0.01321(6) 0.0325(3) Uani 1 1 d .
O2 O -0.33934(19) 0.69182(9) 0.49389(5) 0.0240(3) Uani 1 1 d .
O3 O 0.0651(2) 0.50437(10) 0.12307(5) 0.0405(4) Uani 1 1 d .
O4 O 0.3788(2) 0.47723(9) 0.07559(5) 0.0307(3) Uani 1 1 d .
O5 O 0.3833(2) 0.10759(10) 0.30621(5) 0.0351(3) Uani 1 1 d .
O6 O 0.7216(2) 0.10254(10) 0.27454(5) 0.0356(3) Uani 1 1 d .
O7 O 0.4606(2) 0.34998(10) 0.44598(6) 0.0389(3) Uani 1 1 d .
O8 O 0.7139(2) 0.28486(10) 0.38880(6) 0.0375(3) Uani 1 1 d .
O9 O 0.0639(2) 0.66940(10) 0.22442(5) 0.0371(3) Uani 1 1 d .
O10 O 0.4145(2) 0.68858(10) 0.20208(6) 0.0416(4) Uani 1 1 d .
N1 N 0.1143(2) 0.16583(11) -0.06619(6) 0.0224(3) Uani 1 1 d D
H1N H 0.049(3) 0.1087(12) -0.0810(7) 0.027 Uiso 1 1 d D
N2 N 0.1262(2) 0.61331(11) 0.56066(6) 0.0191(3) Uani 1 1 d .
N3 N 0.5271(3) 0.13947(11) 0.27491(6) 0.0261(4) Uani 1 1 d .
N4 N 0.2714(3) 0.64970(11) 0.23070(6) 0.0262(4) Uani 1 1 d .
C1 C 0.1512(3) 0.02063(13) 0.07688(7) 0.0223(4) Uani 1 1 d .
C2 C 0.0174(3) 0.03672(14) 0.12250(8) 0.0288(4) Uani 1 1 d .
H2 H -0.1297 0.0681 0.1160 0.035 Uiso 1 1 calc R
C3 C 0.0967(3) 0.00749(14) 0.17714(8) 0.0331(5) Uani 1 1 d .
H3 H 0.0035 0.0191 0.2077 0.040 Uiso 1 1 calc R
C4 C 0.3095(3) -0.03827(14) 0.18775(8) 0.0321(4) Uani 1 1 d .
H4 H 0.3620 -0.0591 0.2253 0.039 Uiso 1 1 calc R
C5 C 0.4461(3) -0.05361(13) 0.14301(8) 0.0292(4) Uani 1 1 d .
H5 H 0.5939 -0.0842 0.1500 0.035 Uiso 1 1 calc R
C6 C 0.3669(3) -0.02430(13) 0.08794(8) 0.0268(4) Uani 1 1 d .
H6 H 0.4615 -0.0351 0.0575 0.032 Uiso 1 1 calc R
C7 C 0.0643(3) 0.04988(13) 0.01637(7) 0.0236(4) Uani 1 1 d .
H7 H 0.0822 -0.0113 -0.0087 0.028 Uiso 1 1 calc R
C8 C 0.2072(3) 0.13945(12) -0.00554(7) 0.0244(4) Uani 1 1 d .
H8 H 0.3680 0.1135 -0.0074 0.029 Uiso 1 1 calc R
C9 C 0.2202(4) 0.23349(15) 0.03319(9) 0.0442(5) Uani 1 1 d .
H9A H 0.2922 0.2907 0.0141 0.066 Uiso 1 1 calc R
H9B H 0.3122 0.2169 0.0688 0.066 Uiso 1 1 calc R
H9C H 0.0646 0.2534 0.0417 0.066 Uiso 1 1 calc R
C10 C -0.0655(3) 0.24734(15) -0.07209(9) 0.0361(5) Uani 1 1 d .
H10A H 0.0048 0.3146 -0.0628 0.054 Uiso 1 1 calc R
H10B H -0.1837 0.2329 -0.0460 0.054 Uiso 1 1 calc R
H10C H -0.1360 0.2483 -0.1114 0.054 Uiso 1 1 calc R
C11 C 0.3041(3) 0.19209(14) -0.10233(8) 0.0298(4) Uani 1 1 d .
H11A H 0.2388 0.2114 -0.1406 0.045 Uiso 1 1 calc R
H11B H 0.4050 0.1322 -0.1050 0.045 Uiso 1 1 calc R
H11C H 0.3931 0.2500 -0.0852 0.045 Uiso 1 1 calc R
C12 C -0.0786(3) 0.75520(12) 0.42543(7) 0.0192(4) Uani 1 1 d .
C13 C -0.2554(3) 0.74569(13) 0.38186(7) 0.0241(4) Uani 1 1 d .
H13 H -0.3952 0.7126 0.3892 0.029 Uiso 1 1 calc R
C14 C -0.2273(3) 0.78462(14) 0.32780(8) 0.0301(4) Uani 1 1 d .
H14 H -0.3478 0.7775 0.2983 0.036 Uiso 1 1 calc R
C15 C -0.0255(3) 0.83353(13) 0.31675(8) 0.0298(4) Uani 1 1 d .
H15 H -0.0085 0.8611 0.2800 0.036 Uiso 1 1 calc R
C16 C 0.1526(3) 0.84228(13) 0.35952(8) 0.0280(4) Uani 1 1 d .
H16 H 0.2926 0.8747 0.3518 0.034 Uiso 1 1 calc R
C17 C 0.1261(3) 0.80360(12) 0.41361(8) 0.0241(4) Uani 1 1 d .
H17 H 0.2481 0.8101 0.4428 0.029 Uiso 1 1 calc R
C18 C -0.1064(3) 0.71638(12) 0.48567(7) 0.0193(4) Uani 1 1 d .
H18 H -0.0536 0.7717 0.5133 0.023 Uiso 1 1 calc R
C19 C 0.0463(3) 0.62013(12) 0.49797(7) 0.0168(4) Uani 1 1 d .
H19 H 0.1868 0.6293 0.4769 0.020 Uiso 1 1 calc R
C20 C -0.0724(3) 0.52132(13) 0.47545(7) 0.0227(4) Uani 1 1 d .
H20A H 0.0378 0.4641 0.4786 0.034 Uiso 1 1 calc R
H20B H -0.1288 0.5308 0.4354 0.034 Uiso 1 1 calc R
H20C H -0.2021 0.5057 0.4979 0.034 Uiso 1 1 calc R
C21 C -0.0618(3) 0.60377(14) 0.59994(7) 0.0256(4) Uani 1 1 d .
H21A H -0.1487 0.5402 0.5913 0.038 Uiso 1 1 calc R
H21B H -0.1653 0.6632 0.5948 0.038 Uiso 1 1 calc R
H21C H 0.0056 0.6016 0.6395 0.038 Uiso 1 1 calc R
C22 C 0.3012(3) 0.53031(13) 0.57220(7) 0.0256(4) Uani 1 1 d .
H22A H 0.3784 0.5395 0.6105 0.038 Uiso 1 1 calc R
H22B H 0.4151 0.5340 0.5440 0.038 Uiso 1 1 calc R
H22C H 0.2250 0.4629 0.5698 0.038 Uiso 1 1 calc R
C23 C 0.3325(3) 0.37858(13) 0.15888(7) 0.0216(4) Uani 1 1 d .
C24 C 0.5450(3) 0.33012(13) 0.15726(7) 0.0238(4) Uani 1 1 d .
H24 H 0.6459 0.3510 0.1298 0.029 Uiso 1 1 calc R
C25 C 0.6111(3) 0.25158(13) 0.19534(7) 0.0244(4) Uani 1 1 d .
H25 H 0.7553 0.2179 0.1940 0.029 Uiso 1 1 calc R
C26 C 0.4613(3) 0.22376(13) 0.23524(8) 0.0220(4) Uani 1 1 d .
C27 C 0.2508(3) 0.27157(13) 0.23902(8) 0.0253(4) Uani 1 1 d .
H27 H 0.1517 0.2514 0.2670 0.030 Uiso 1 1 calc R
C28 C 0.1891(3) 0.35001(13) 0.20053(7) 0.0254(4) Uani 1 1 d .
H28 H 0.0467 0.3847 0.2027 0.030 Uiso 1 1 calc R
C29 C 0.2539(3) 0.46061(13) 0.11567(8) 0.0277(4) Uani 1 1 d .
C30 C 0.4919(3) 0.42984(12) 0.35645(7) 0.0213(4) Uani 1 1 d .
C31 C 0.2837(3) 0.48125(14) 0.35867(7) 0.0291(4) Uani 1 1 d .
H31 H 0.1898 0.4662 0.3887 0.035 Uiso 1 1 calc R
C32 C 0.2100(3) 0.55413(14) 0.31794(7) 0.0264(4) Uani 1 1 d .
H32 H 0.0669 0.5886 0.3194 0.032 Uiso 1 1 calc R
C33 C 0.3521(3) 0.57485(12) 0.27514(7) 0.0206(4) Uani 1 1 d .
C34 C 0.5630(3) 0.52695(13) 0.27228(7) 0.0229(4) Uani 1 1 d .
H34 H 0.6597 0.5445 0.2433 0.028 Uiso 1 1 calc R
C35 C 0.6300(3) 0.45270(12) 0.31273(7) 0.0219(4) Uani 1 1 d .
H35 H 0.7714 0.4171 0.3106 0.026 Uiso 1 1 calc R
C36 C 0.5611(3) 0.34769(14) 0.40086(8) 0.0261(4) Uani 1 1 d .
H1H H -0.249(3) 0.0470(16) -0.0190(9) 0.056(7) Uiso 1 1 d .
H2H H -0.403(4) 0.7469(19) 0.5134(10) 0.072(8) Uiso 1 1 d .
H2N H 0.194(3) 0.6773(13) 0.5723(7) 0.029(5) Uiso 1 1 d .

loop_
_atom_site_aniso_label
_atom_site_aniso_U_11
_atom_site_aniso_U_22
_atom_site_aniso_U_33
_atom_site_aniso_U_23
_atom_site_aniso_U_13
_atom_site_aniso_U_12
O1 0.0187(6) 0.0494(9) 0.0295(8) -0.0108(7) 0.0028(6) -0.0010(6)
O2 0.0180(6) 0.0250(7) 0.0299(8) -0.0045(6) 0.0074(5) -0.0001(5)
O3 0.0504(9) 0.0369(8) 0.0346(9) 0.0096(7) 0.0048(6) 0.0246(7)
O4 0.0295(7) 0.0291(7) 0.0323(8) 0.0078(6) -0.0053(6) -0.0015(6)
O5 0.0357(7) 0.0424(8) 0.0283(8) 0.0109(7) 0.0086(6) 0.0037(7)
O6 0.0324(7) 0.0433(8) 0.0310(8) 0.0066(7) 0.0010(6) 0.0156(7)
O7 0.0433(8) 0.0399(8) 0.0347(8) 0.0162(7) 0.0105(6) -0.0032(7)
O8 0.0435(8) 0.0279(7) 0.0409(9) 0.0101(6) 0.0032(6) 0.0121(6)
O9 0.0339(8) 0.0457(8) 0.0310(8) 0.0034(6) -0.0015(6) 0.0178(6)
O10 0.0426(8) 0.0465(9) 0.0362(9) 0.0202(7) 0.0062(7) -0.0012(7)
N1 0.0201(8) 0.0182(8) 0.0284(9) -0.0041(7) -0.0003(6) -0.0028(6)
N2 0.0214(7) 0.0175(7) 0.0181(8) -0.0011(6) -0.0008(6) -0.0031(6)
N3 0.0292(9) 0.0297(9) 0.0190(9) -0.0014(7) -0.0009(7) 0.0057(7)
N4 0.0332(9) 0.0246(9) 0.0202(9) -0.0015(7) -0.0017(7) 0.0052(7)
C1 0.0217(9) 0.0188(9) 0.0264(10) -0.0030(8) 0.0033(7) -0.0078(8)
C2 0.0254(10) 0.0290(11) 0.0328(12) -0.0045(9) 0.0066(8) -0.0012(8)
C3 0.0407(12) 0.0338(11) 0.0263(11) -0.0042(9) 0.0123(9) -0.0013(9)
C4 0.0424(12) 0.0263(10) 0.0273(11) -0.0002(8) 0.0007(9) -0.0048(9)
C5 0.0294(10) 0.0221(10) 0.0361(12) 0.0010(8) 0.0028(9) -0.0015(8)
C6 0.0244(10) 0.0271(10) 0.0300(11) -0.0028(9) 0.0084(8) -0.0030(8)
C7 0.0195(9) 0.0254(10) 0.0265(10) -0.0067(8) 0.0044(7) -0.0043(8)
C8 0.0243(10) 0.0224(9) 0.0255(11) -0.0017(8) -0.0044(8) -0.0027(8)
C9 0.0683(14) 0.0302(11) 0.0320(13) -0.0036(9) -0.0094(10) -0.0130(11)
C10 0.0318(10) 0.0346(11) 0.0411(13) -0.0018(10) -0.0019(9) 0.0110(9)
C11 0.0249(10) 0.0291(10) 0.0357(12) 0.0088(9) 0.0037(8) -0.0046(8)
C12 0.0221(9) 0.0124(8) 0.0235(10) -0.0015(7) 0.0037(7) 0.0037(7)
C13 0.0250(9) 0.0209(9) 0.0264(11) -0.0008(8) 0.0016(8) -0.0007(8)
C14 0.0363(11) 0.0288(10) 0.0239(11) -0.0008(8) -0.0050(8) 0.0041(9)
C15 0.0456(11) 0.0241(10) 0.0203(10) 0.0037(8) 0.0070(9) 0.0060(9)
C16 0.0291(10) 0.0201(9) 0.0363(12) 0.0034(8) 0.0119(8) 0.0028(8)
C17 0.0244(9) 0.0180(9) 0.0296(11) 0.0005(8) 0.0007(8) 0.0038(8)
C18 0.0201(9) 0.0173(9) 0.0206(10) -0.0039(7) 0.0021(7) -0.0008(7)
C19 0.0176(8) 0.0159(8) 0.0174(9) -0.0014(7) 0.0048(7) -0.0009(7)
C20 0.0277(10) 0.0191(9) 0.0217(10) -0.0033(7) 0.0040(7) 0.0001(8)
C21 0.0251(9) 0.0323(10) 0.0201(10) 0.0005(8) 0.0056(7) 0.0000(8)
C22 0.0253(10) 0.0218(9) 0.0287(11) 0.0016(8) -0.0032(8) 0.0016(8)
C23 0.0244(9) 0.0170(9) 0.0221(10) -0.0041(7) -0.0059(8) -0.0011(7)
C24 0.0242(9) 0.0263(10) 0.0204(10) -0.0009(8) -0.0015(7) -0.0013(8)
C25 0.0217(9) 0.0261(10) 0.0247(10) -0.0032(8) -0.0025(8) 0.0032(8)
C26 0.0225(9) 0.0204(9) 0.0220(10) 0.0004(7) -0.0035(7) 0.0011(8)
C27 0.0250(10) 0.0253(10) 0.0257(11) -0.0006(8) 0.0027(8) -0.0005(8)
C28 0.0208(9) 0.0234(9) 0.0312(11) -0.0033(8) -0.0029(8) 0.0048(8)
C29 0.0343(11) 0.0189(9) 0.0284(11) -0.0042(8) -0.0065(9) -0.0003(9)
C30 0.0244(10) 0.0154(8) 0.0240(10) -0.0004(7) 0.0007(8) -0.0031(7)
C31 0.0292(10) 0.0325(11) 0.0268(11) 0.0044(9) 0.0104(8) 0.0034(9)
C32 0.0226(9) 0.0274(10) 0.0300(11) 0.0008(8) 0.0065(8) 0.0087(8)
C33 0.0264(9) 0.0177(9) 0.0170(10) -0.0007(7) -0.0019(7) 0.0002(7)
C34 0.0216(9) 0.0242(9) 0.0235(10) -0.0020(8) 0.0051(7) -0.0009(8)
C35 0.0189(9) 0.0203(9) 0.0265(11) -0.0022(8) 0.0015(8) -0.0002(7)
C36 0.0271(10) 0.0209(9) 0.0289(12) 0.0059(8) -0.0052(8) -0.0075(8)

loop_
_atom_type_symbol
_atom_type_description
_atom_type_scat_dispersion_real
_atom_type_scat_dispersion_imag
_atom_type_scat_source
O O 0.0106 0.0060 'International Tables Vol C Tables 4.2.6.8 and 6.1.1.4'
N N 0.0061 0.0033 'International Tables Vol C Tables 4.2.6.8 and 6.1.1.4'
C C 0.0033 0.0016 'International Tables Vol C Tables 4.2.6.8 and 6.1.1.4'
H H 0.0000 0.0000 'International Tables Vol C Tables 4.2.6.8 and 6.1.1.4'

loop_
_geom_angle_atom_site_label_1
_geom_angle_atom_site_label_2
_geom_angle_atom_site_label_3
_geom_angle
C7 O1 H1H 109.0(12)
C18 O2 H2H 108.4(14)
C10 N1 C11 109.60(14)
C10 N1 C8 116.07(14)
C11 N1 C8 111.36(13)
C10 N1 H1N 106.2(10)
C11 N1 H1N 106.3(11)
C8 N1 H1N 106.7(11)
C22 N2 C21 110.65(13)
C22 N2 C19 111.69(12)
C21 N2 C19 115.22(12)
C22 N2 H2N 108.3(10)
C21 N2 H2N 101.8(11)
C19 N2 H2N 108.5(11)
O6 N3 O5 123.14(15)
O6 N3 C26 118.47(14)
O5 N3 C26 118.37(14)
O10 N4 O9 123.76(15)
O10 N4 C33 118.06(14)
O9 N4 C33 118.18(15)
C6 C1 C2 118.28(17)
C6 C1 C7 120.33(15)
C2 C1 C7 121.39(15)
C3 C2 C1 120.71(17)
C3 C2 H2 119.6
C1 C2 H2 119.6
C4 C3 C2 120.76(17)
C4 C3 H3 119.6
C2 C3 H3 119.6
C3 C4 C5 119.31(18)
C3 C4 H4 120.3
C5 C4 H4 120.3
C4 C5 C6 120.11(17)
C4 C5 H5 119.9
C6 C5 H5 119.9
C1 C6 C5 120.82(16)
C1 C6 H6 119.6
C5 C6 H6 119.6
O1 C7 C1 110.84(13)
O1 C7 C8 110.40(13)
C1 C7 C8 110.77(13)
O1 C7 H7 108.2
C1 C7 H7 108.2
C8 C7 H7 108.2
C9 C8 N1 112.22(14)
C9 C8 C7 113.81(15)
N1 C8 C7 108.85(12)
C9 C8 H8 107.2
N1 C8 H8 107.2
C7 C8 H8 107.2
C8 C9 H9A 109.5
C8 C9 H9B 109.5
H9A C9 H9B 109.5
C8 C9 H9C 109.5
H9A C9 H9C 109.5
H9B C9 H9C 109.5
N1 C10 H10A 109.5
N1 C10 H10B 109.5
H10A C10 H10B 109.5
N1 C10 H10C 109.5
H10A C10 H10C 109.5
H10B C10 H10C 109.5
N1 C11 H11A 109.5
N1 C11 H11B 109.5
H11A C11 H11B 109.5
N1 C11 H11C 109.5
H11A C11 H11C 109.5
H11B C11 H11C 109.5
C13 C12 C17 118.88(16)
C13 C12 C18 121.59(14)
C17 C12 C18 119.52(14)
C14 C13 C12 120.21(16)
C14 C13 H13 119.9
C12 C13 H13 119.9
C15 C14 C13 120.45(16)
C15 C14 H14 119.8
C13 C14 H14 119.8
C14 C15 C16 119.86(17)
C14 C15 H15 120.1
C16 C15 H15 120.1
C15 C16 C17 120.08(17)
C15 C16 H16 120.0
C17 C16 H16 120.0
C16 C17 C12 120.50(16)
C16 C17 H17 119.7
C12 C17 H17 119.7
O2 C18 C12 112.16(13)
O2 C18 C19 109.55(13)
C12 C18 C19 109.62(13)
O2 C18 H18 108.5
C12 C18 H18 108.5
C19 C18 H18 108.5
N2 C19 C20 112.49(13)
N2 C19 C18 110.80(12)
C20 C19 C18 112.02(12)
N2 C19 H19 107.1
C20 C19 H19 107.1
C18 C19 H19 107.1
C19 C20 H20A 109.5
C19 C20 H20B 109.5
H20A C20 H20B 109.5
C19 C20 H20C 109.5
H20A C20 H20C 109.5
H20B C20 H20C 109.5
N2 C21 H21A 109.5
N2 C21 H21B 109.5
H21A C21 H21B 109.5
N2 C21 H21C 109.5
H21A C21 H21C 109.5
H21B C21 H21C 109.5
N2 C22 H22A 109.5
N2 C22 H22B 109.5
H22A C22 H22B 109.5
N2 C22 H22C 109.5
H22A C22 H22C 109.5
H22B C22 H22C 109.5
C28 C23 C24 119.19(16)
C28 C23 C29 119.64(15)
C24 C23 C29 121.16(16)
C25 C24 C23 120.82(17)
C25 C24 H24 119.6
C23 C24 H24 119.6
C26 C25 C24 118.18(16)
C26 C25 H25 120.9
C24 C25 H25 120.9
C25 C26 C27 122.73(16)
C25 C26 N3 118.68(15)
C27 C26 N3 118.58(15)
C26 C27 C28 117.91(16)
C26 C27 H27 121.0
C28 C27 H27 121.0
C27 C28 C23 121.12(15)
C27 C28 H28 119.4
C23 C28 H28 119.4
O4 C29 O3 126.32(17)
O4 C29 C23 117.56(16)
O3 C29 C23 116.10(17)
C31 C30 C35 119.16(16)
C31 C30 C36 119.41(16)
C35 C30 C36 121.40(15)
C32 C31 C30 121.39(16)
C32 C31 H31 119.3
C30 C31 H31 119.3
C33 C32 C31 117.77(16)
C33 C32 H32 121.1
C31 C32 H32 121.1
C32 C33 C34 122.48(16)
C32 C33 N4 118.03(15)
C34 C33 N4 119.48(15)
C33 C34 C35 118.55(16)
C33 C34 H34 120.7
C35 C34 H34 120.7
C34 C35 C30 120.60(16)
C34 C35 H35 119.7
C30 C35 H35 119.7
O7 C36 O8 126.61(17)
O7 C36 C30 116.67(17)
O8 C36 C30 116.72(16)

loop_
_geom_bond_atom_site_label_1
_geom_bond_atom_site_label_2
_geom_bond_distance
O1 C7 1.4323(18)
O1 H1H 0.93(2)
O2 C18 1.4244(18)
O2 H2H 0.94(2)
O3 C29 1.264(2)
O4 C29 1.258(2)
O5 N3 1.2339(18)
O6 N3 1.2315(17)
O7 C36 1.256(2)
O8 C36 1.258(2)
O9 N4 1.2334(17)
O10 N4 1.2244(18)
N1 C10 1.487(2)
N1 C11 1.491(2)
N1 C8 1.523(2)
N1 H1N 0.891(13)
N2 C22 1.492(2)
N2 C21 1.498(2)
N2 C19 1.513(2)
N2 H2N 0.950(17)
N3 C26 1.468(2)
N4 C33 1.475(2)
C1 C6 1.391(2)
C1 C2 1.396(2)
C1 C7 1.520(2)
C2 C3 1.383(2)
C2 H2 0.9500
C3 C4 1.379(2)
C3 H3 0.9500
C4 C5 1.388(2)
C4 H4 0.9500
C5 C6 1.392(2)
C5 H5 0.9500
C6 H6 0.9500
C7 C8 1.544(2)
C7 H7 1.0000
C8 C9 1.521(2)
C8 H8 1.0000
C9 H9A 0.9800
C9 H9B 0.9800
C9 H9C 0.9800
C10 H10A 0.9800
C10 H10B 0.9800
C10 H10C 0.9800
C11 H11A 0.9800
C11 H11B 0.9800
C11 H11C 0.9800
C12 C13 1.397(2)
C12 C17 1.397(2)
C12 C18 1.527(2)
C13 C14 1.392(2)
C13 H13 0.9500
C14 C15 1.381(2)
C14 H14 0.9500
C15 C16 1.389(2)
C15 H15 0.9500
C16 C17 1.390(2)
C16 H16 0.9500
C17 H17 0.9500
C18 C19 1.546(2)
C18 H18 1.0000
C19 C20 1.530(2)
C19 H19 1.0000
C20 H20A 0.9800
C20 H20B 0.9800
C20 H20C 0.9800
C21 H21A 0.9800
C21 H21B 0.9800
C21 H21C 0.9800
C22 H22A 0.9800
C22 H22B 0.9800
C22 H22C 0.9800
C23 C28 1.392(2)
C23 C24 1.393(2)
C23 C29 1.516(2)
C24 C25 1.390(2)
C24 H24 0.9500
C25 C26 1.384(2)
C25 H25 0.9500
C26 C27 1.384(2)
C27 C28 1.390(2)
C27 H27 0.9500
C28 H28 0.9500
C30 C31 1.390(2)
C30 C35 1.391(2)
C30 C36 1.523(2)
C31 C32 1.389(2)
C31 H31 0.9500
C32 C33 1.384(2)
C32 H32 0.9500
C33 C34 1.385(2)
C34 C35 1.387(2)
C34 H34 0.9500
C35 H35 0.9500

loop_
_geom_torsion_atom_site_label_1
_geom_torsion_atom_site_label_2
_geom_torsion_atom_site_label_3
_geom_torsion_atom_site_label_4
_geom_torsion
C6 C1 C2 C3 -0.8(3)
C7 C1 C2 C3 178.48(16)
C1 C2 C3 C4 -0.1(3)
C2 C3 C4 C5 0.9(3)
C3 C4 C5 C6 -0.9(3)
C2 C1 C6 C5 0.8(2)
C7 C1 C6 C5 -178.49(15)
C4 C5 C6 C1 0.0(3)
C6 C1 C7 O1 169.43(15)
C2 C1 C7 O1 -9.8(2)
C6 C1 C7 C8 -67.7(2)
C2 C1 C7 C8 113.08(17)
C10 N1 C8 C9 -35.0(2)
C11 N1 C8 C9 91.31(18)
C10 N1 C8 C7 91.88(17)
C11 N1 C8 C7 -141.80(14)
O1 C7 C8 C9 69.03(18)
C1 C7 C8 C9 -54.13(19)
O1 C7 C8 N1 -56.95(17)
C1 C7 C8 N1 179.90(13)
C17 C12 C13 C14 -0.4(2)
C18 C12 C13 C14 178.08(15)
C12 C13 C14 C15 -0.4(3)
C13 C14 C15 C16 1.2(3)
C14 C15 C16 C17 -1.2(3)
C15 C16 C17 C12 0.3(2)
C13 C12 C17 C16 0.5(2)
C18 C12 C17 C16 -178.08(15)
C13 C12 C18 O2 -12.4(2)
C17 C12 C18 O2 166.09(13)
C13 C12 C18 C19 109.50(16)
C17 C12 C18 C19 -71.99(18)
C22 N2 C19 C20 62.21(16)
C21 N2 C19 C20 -65.15(17)
C22 N2 C19 C18 -171.54(13)
C21 N2 C19 C18 61.10(17)
O2 C18 C19 N2 -87.03(15)
C12 C18 C19 N2 149.50(12)
O2 C18 C19 C20 39.48(18)
C12 C18 C19 C20 -83.99(16)
C28 C23 C24 C25 2.2(2)
C29 C23 C24 C25 -176.93(15)
C23 C24 C25 C26 -0.7(2)
C24 C25 C26 C27 -0.7(3)
C24 C25 C26 N3 178.74(15)
O6 N3 C26 C25 6.2(2)
O5 N3 C26 C25 -172.32(15)
O6 N3 C26 C27 -174.32(15)
O5 N3 C26 C27 7.2(2)
C25 C26 C27 C28 0.6(2)
N3 C26 C27 C28 -178.89(15)
C26 C27 C28 C23 1.0(2)
C24 C23 C28 C27 -2.4(2)
C29 C23 C28 C27 176.78(15)
C28 C23 C29 O4 -173.45(16)
C24 C23 C29 O4 5.7(2)
C28 C23 C29 O3 5.2(2)
C24 C23 C29 O3 -175.65(16)
C35 C30 C31 C32 0.5(3)
C36 C30 C31 C32 -177.75(16)
C30 C31 C32 C33 -0.6(3)
C31 C32 C33 C34 -0.9(3)
C31 C32 C33 N4 178.05(15)
O10 N4 C33 C32 161.17(16)
O9 N4 C33 C32 -19.0(2)
O10 N4 C33 C34 -19.8(2)
O9 N4 C33 C34 160.04(15)
C32 C33 C34 C35 2.4(2)
N4 C33 C34 C35 -176.53(15)
C33 C34 C35 C30 -2.4(2)
C31 C30 C35 C34 1.0(2)
C36 C30 C35 C34 179.26(16)
C31 C30 C36 O7 -19.3(2)
C35 C30 C36 O7 162.46(16)
C31 C30 C36 O8 161.13(15)
C35 C30 C36 O8 -17.1(2)
